data_7709629
loop_
_publ_author_name
'Gupta, Gajendra'
'Kim, Miyeon'
'Singh, Neetu'
'Lee, Junseong'
'Lee, Chang Yeon'

_publ_section_title
;
 Pyrene and porphyrin-based Zn metal 1-D-polymer: synthesis, molecular
 structure, and photocatalytic property
;
_journal_name_full 'Dalton Transactions'
_journal_paper_doi 10.1039/D2DT00299J
_journal_year 2022
_chemical_formula_moiety 'C140 H88 N12 Zn2, 2(C3 N O), 2(C3 H7 N O)'
_chemical_formula_sum 'C152 H102 N16 O4 Zn2'
_chemical_formula_weight 2347.27
_space_group_crystal_system monoclinic
_space_group_IT_number 15
_space_group_name_Hall '-C 2yc'
_space_group_name_H-M_alt 'C 1 2/c 1'
_atom_sites_solution_hydrogens geom
_atom_sites_solution_primary iterative
_audit_creation_date 2020-10-30
_audit_creation_method
;
Olex2 1.3
(compiled 2020.07.31 svn.rc2a77460 for OlexSys, GUI svn.r6145)
;
_audit_update_record
;
2020-12-22 deposited with the CCDC.	2022-02-24 downloaded from the CCDC.
;
_cell_angle_alpha 90
_cell_angle_beta 110.889(6)
_cell_angle_gamma 90
_cell_formula_units_Z 2
_cell_length_a 15.2278(13)
_cell_length_b 20.3428(14)
_cell_length_c 20.3837(19)
_cell_measurement_reflns_used 8688
_cell_measurement_temperature 100
_cell_measurement_theta_max 26.035
_cell_measurement_theta_min 2.332
_cell_volume 5899.4(9)
_computing_cell_refinement 'SAINT v8.34A (Bruker, 2013)'
_computing_data_reduction 'SAINT v8.34A (Bruker, 2013)'
_computing_molecular_graphics 'Olex2 1.3 (Dolomanov et al., 2009)'
_computing_publication_material 'Olex2 1.3 (Dolomanov et al., 2009)'
_computing_structure_refinement 'XL  (Sheldrick, 2008)'
_computing_structure_solution 'olex2.solve 1.3 (Bourhis et al., 2015)'
_diffrn_ambient_temperature 100
_diffrn_measured_fraction_theta_full 0.997
_diffrn_measured_fraction_theta_max 0.973
_diffrn_measurement_device_type 'Bruker APEX-II CCD'
_diffrn_measurement_method '\f and \w scans'
_diffrn_radiation_type MoK\a
_diffrn_radiation_wavelength 0.71073
_diffrn_reflns_av_R_equivalents 0.0848
_diffrn_reflns_av_unetI/netI 0.0716
_diffrn_reflns_Laue_measured_fraction_full 0.997
_diffrn_reflns_Laue_measured_fraction_max 0.973
_diffrn_reflns_limit_h_max 19
_diffrn_reflns_limit_h_min -19
_diffrn_reflns_limit_k_max 25
_diffrn_reflns_limit_k_min -25
_diffrn_reflns_limit_l_max 25
_diffrn_reflns_limit_l_min -25
_diffrn_reflns_number 38331
_diffrn_reflns_point_group_measured_fraction_full 0.997
_diffrn_reflns_point_group_measured_fraction_max 0.973
_diffrn_reflns_theta_full 25.242
_diffrn_reflns_theta_max 26.690
_diffrn_reflns_theta_min 2.002
_diffrn_source_current 30.0
_diffrn_source_power 1.5
_diffrn_source_voltage 50.0
_diffrn_standards_number 0
_exptl_absorpt_coefficient_mu 0.474
_exptl_absorpt_correction_T_max 0.7454
_exptl_absorpt_correction_T_min 0.4145
_exptl_absorpt_correction_type multi-scan
_exptl_absorpt_process_details
;
SADABS-2014/2 (Bruker,2014/2) was used for absorption correction.
wR2(int) was 0.1314 before and 0.0703 after correction.
The Ratio of minimum to maximum transmission is 0.5561.
The \l/2 correction factor is 0.00150.
;
_exptl_crystal_density_diffrn 1.321
_exptl_crystal_description block
_exptl_crystal_F_000 2436
_refine_diff_density_max 3.074
_refine_diff_density_min -1.901
_refine_diff_density_rms 0.172
_refine_ls_extinction_method none
_refine_ls_goodness_of_fit_ref 1.081
_refine_ls_hydrogen_treatment constr
_refine_ls_matrix_type full
_refine_ls_number_parameters 480
_refine_ls_number_reflns 6068
_refine_ls_number_restraints 109
_refine_ls_restrained_S_all 1.076
_refine_ls_R_factor_all 0.1720
_refine_ls_R_factor_gt 0.1412
_refine_ls_shift/su_max 0.000
_refine_ls_shift/su_mean 0.000
_refine_ls_structure_factor_coef Fsqd
_refine_ls_weighting_details 'w=1/[\s^2^(Fo^2^)+(0.1292P)^2^+190.8862P] where P=(Fo^2^+2Fc^2^)/3'
_refine_ls_weighting_scheme calc
_refine_ls_wR_factor_gt 0.3535
_refine_ls_wR_factor_ref 0.3713
_reflns_Friedel_coverage 0.000
_reflns_number_gt 4417
_reflns_number_total 6068
_reflns_threshold_expression 'I > 2\s(I)'
_cod_data_source_file d2dt00299j2.cif
_cod_data_source_block inu62-3
_cod_database_code 7709629
_shelxl_version_number 2014-3
_shelx_space_group_comment
;
The symmetry employed for this shelxl refinement is uniquely defined
by the following loop, which should always be used as a source of
symmetry information in preference to the above space-group names.
They are only intended as comments.
;
_olex2_refinement_description
;
1. Fixed Uiso
 At 1.2 times of:
  All C(H) groups
 At 1.5 times of:
  All C(H,H,H) groups
2. Restrained distances
 N6-C43
 1.4 with sigma of 0.02
 N6-C42 = N5-C41 = N6-C44 = N5-C40 = N6-C43 = N5-C39
 1.35 with sigma of 0.02
3. Uiso/Uaniso restraints and constraints
O2 \\sim C42 \\sim N6 \\sim C44 \\sim C43: within 1.7A with sigma of 0.04 and
sigma for terminal atoms of 0.08 within 1.7A
Uanis(C44) \\sim Ueq, Uanis(C43) \\sim Ueq, Uanis(N6) \\sim Ueq: with sigma of
0.01 and sigma for terminal atoms of 0.02
Uanis(C40) \\sim Ueq: with sigma of 0.01 and sigma for terminal atoms of 0.02
Uanis(C24A) \\sim Ueq, Uanis(C23A) \\sim Ueq: with sigma of 0.01 and sigma for
terminal atoms of 0.02
Uanis(C32) \\sim Ueq, Uanis(C33) \\sim Ueq: with sigma of 0.001 and sigma for
terminal atoms of 0.002
Uanis(C39) \\sim Ueq, Uanis(C36) \\sim Ueq, Uanis(C24) \\sim Ueq: with sigma of
0.01 and sigma for terminal atoms of 0.02
Uanis(C37A) \\sim Ueq: with sigma of 0.01 and sigma for terminal atoms of 0.02
Uanis(C23A) \\sim Ueq, Uanis(C38A) \\sim Ueq: with sigma of 0.001 and sigma for
terminal atoms of 0.002
4. Others
 Fixed Sof: C38(0.75) H38(0.75) C24(0.75) H24(0.75) C23(0.75) H23(0.75)
 C37(0.75) H37(0.75) C24A(0.25) H24A(0.25) C23A(0.25) H23A(0.25) C37A(0.25)
 H37A(0.25) C38A(0.25) H38A(0.25) C42(0.5) N6(0.5) C39(0.5) H39(0.5) O1(0.5)
 O2(0.5) C40(0.5) H40A(0.5) H40B(0.5) H40C(0.5) N5(0.5) C44(0.5) C41(0.5)
 H41A(0.5) H41B(0.5) H41C(0.5) C43(0.5)
5.a Aromatic/amide H refined with riding coordinates:
 C3(H3), C2(H2), C7(H7), C15(H15), C12(H12), C18(H18), C27(H27), C8(H8),
 C29(H29), C30(H30), C22(H22), C34(H34), C21(H21), C20(H20), C16(H16), C14(H14),
  C19(H19), C38(H38), C24(H24), C23(H23), C13(H13), C37(H37), C24A(H24A),
 C23A(H23A), C37A(H37A), C38A(H38A), C39(H39)
5.b Idealised Me refined as rotating group:
 C40(H40A,H40B,H40C), C41(H41A,H41B,H41C)
;
_olex2_submission_special_instructions 'No special instructions were received'

loop_
_space_group_symop_operation_xyz
'x, y, z'
'-x, y, -z+1/2'
'x+1/2, y+1/2, z'
'-x+1/2, y+1/2, -z+1/2'
'-x, -y, -z'
'x, -y, z-1/2'
'-x+1/2, -y+1/2, -z'
'x+1/2, -y+1/2, z-1/2'

loop_
_atom_site_label
_atom_site_type_symbol
_atom_site_fract_x
_atom_site_fract_y
_atom_site_fract_z
_atom_site_U_iso_or_equiv
_atom_site_adp_type
_atom_site_occupancy
_atom_site_site_symmetry_order
_atom_site_calc_flag
_atom_site_refinement_flags_posn
_atom_site_refinement_flags_adp
_atom_site_refinement_flags_occupancy
_atom_site_disorder_assembly
_atom_site_disorder_group
Zn1 Zn 0.0000 0.62751(6) 0.2500 0.0194(4) Uani 1 2 d S T P . .
N3 N 0.0000 0.5125(5) 0.2500 0.029(2) Uani 1 2 d S T P . .
N2 N 0.0516(4) 0.6268(3) 0.3574(4) 0.0222(14) Uani 1 1 d . . . . .
N1 N -0.1360(4) 0.6279(3) 0.2491(4) 0.0228(14) Uani 1 1 d . . . . .
N4 N 0.0000 -0.2569(4) 0.2500 0.025(2) Uani 1 2 d S T P . .
C3 C -0.2625(5) 0.6251(4) 0.2833(5) 0.0292(18) Uani 1 1 d . . . . .
H3 H -0.2987 0.6234 0.3128 0.035 Uiso 1 1 calc R U . . .
C11 C -0.1414(6) 0.6146(4) 0.4312(5) 0.0294(18) Uani 1 1 d . . . . .
C25 C 0.0000 0.3738(6) 0.2500 0.028(2) Uani 1 2 d S T P . .
C2 C -0.2975(5) 0.6290(4) 0.2132(5) 0.0267(17) Uani 1 1 d . . . . .
H2 H -0.3620 0.6303 0.1841 0.032 Uiso 1 1 calc R U . . .
C7 C 0.0638(7) 0.6204(4) 0.4731(5) 0.037(2) Uani 1 1 d . . . . .
H7 H 0.0458 0.6156 0.5130 0.044 Uiso 1 1 calc R U . . .
C17 C 0.3191(6) 0.6359(4) 0.4349(4) 0.0293(18) Uani 1 1 d . . . . .
C15 C -0.2069(7) 0.6615(6) 0.5123(5) 0.044(2) Uani 1 1 d . . . . .
H15 H -0.2191 0.6993 0.5349 0.052 Uiso 1 1 calc R U . . .
C4 C -0.1597(5) 0.6241(4) 0.3076(4) 0.0219(16) Uani 1 1 d . . . . .
C12 C -0.1596(12) 0.5536(6) 0.4527(7) 0.071(4) Uani 1 1 d . . . . .
H12 H -0.1427 0.5154 0.4330 0.086 Uiso 1 1 calc R U . . .
C18 C 0.3536(8) 0.6963(5) 0.4665(6) 0.056(3) Uani 1 1 d . . . . .
H18 H 0.3162 0.7345 0.4504 0.068 Uiso 1 1 calc R U . . .
C27 C -0.0296(6) 0.2660(4) 0.1870(5) 0.0275(18) Uani 1 1 d . . . . .
H27 H -0.0494 0.2895 0.1439 0.033 Uiso 1 1 calc R U . B .
C35 C 0.0000 -0.0461(6) 0.2500 0.027(3) Uani 1 2 d S T P . .
C36 C 0.0000 -0.1190(5) 0.2500 0.023(2) Uani 1 2 d S TU P . .
C8 C 0.1531(7) 0.6264(5) 0.4741(5) 0.037(2) Uani 1 1 d . . . . .
H8 H 0.2091 0.6280 0.5144 0.044 Uiso 1 1 calc R U . . .
C5 C -0.0985(5) 0.6205(4) 0.3759(4) 0.0235(16) Uani 1 1 d . . . . .
C6 C 0.0007(5) 0.6229(4) 0.4007(4) 0.0250(17) Uani 1 1 d . . . . .
C29 C -0.0622(6) 0.1599(4) 0.1210(5) 0.0284(18) Uani 1 1 d . . . . .
H29 H -0.0834 0.1828 0.0775 0.034 Uiso 1 1 calc R U . . .
C30 C -0.0620(7) 0.0936(4) 0.1209(5) 0.0301(19) Uani 1 1 d . . . . .
H30 H -0.0828 0.0706 0.0775 0.036 Uiso 1 1 calc R U . . .
C10 C 0.2227(5) 0.6317(4) 0.3791(5) 0.0242(17) Uani 1 1 d . . . . .
C22 C 0.3753(6) 0.5827(4) 0.4579(5) 0.0301(19) Uani 1 1 d . . . . .
H22 H 0.3540 0.5410 0.4374 0.036 Uiso 1 1 calc R U . . .
C31 C -0.0309(6) 0.0575(4) 0.1857(5) 0.0275(18) Uani 1 1 d . . . . .
C9 C 0.1459(5) 0.6295(4) 0.4024(5) 0.0258(17) Uani 1 1 d . . . . .
C34 C -0.0303(6) -0.0117(4) 0.1870(5) 0.0260(18) Uani 1 1 d . . . . .
H34 H -0.0511 -0.0353 0.1439 0.031 Uiso 1 1 calc R U . A .
C1 C -0.2168(5) 0.6306(4) 0.1905(4) 0.0220(16) Uani 1 1 d . . . . .
C28 C -0.0309(5) 0.1970(4) 0.1857(5) 0.0228(17) Uani 1 1 d . . . . .
C21 C 0.4639(7) 0.5874(5) 0.5112(5) 0.041(2) Uani 1 1 d . . . . .
H21 H 0.5016 0.5492 0.5267 0.050 Uiso 1 1 calc R U . . .
C20 C 0.4960(8) 0.6472(6) 0.5409(6) 0.056(3) Uani 1 1 d . . . . .
H20 H 0.5569 0.6510 0.5760 0.068 Uiso 1 1 calc R U . . .
C26 C 0.0000 0.3008(5) 0.2500 0.025(2) Uani 1 2 d S T P B .
C16 C -0.1670(7) 0.6689(5) 0.4615(5) 0.040(2) Uani 1 1 d . . . . .
H16 H -0.1569 0.7119 0.4472 0.049 Uiso 1 1 calc R U . . .
C14 C -0.2291(10) 0.6009(7) 0.5305(6) 0.066(4) Uani 1 1 d . . . . .
H14 H -0.2624 0.5962 0.5618 0.079 Uiso 1 1 calc R U . . .
C19 C 0.4388(10) 0.7027(6) 0.5193(7) 0.065(4) Uani 1 1 d . . . . .
H19 H 0.4587 0.7441 0.5411 0.077 Uiso 1 1 calc R U . . .
C38 C -0.0592(9) -0.2208(5) 0.1976(6) 0.035(3) Uani 0.75 1 d . . P A 1
H38 H -0.1026 -0.2436 0.1590 0.042 Uiso 0.75 1 calc R U P A 1
C24 C 0.0561(10) 0.4130(6) 0.3078(7) 0.039(3) Uani 0.75 1 d . U P B 1
H24 H 0.0960 0.3917 0.3492 0.047 Uiso 0.75 1 calc R U P B 1
C23 C 0.0541(12) 0.4815(6) 0.3053(7) 0.046(4) Uani 0.75 1 d . . P B 1
H23 H 0.0930 0.5058 0.3448 0.055 Uiso 0.75 1 calc R U P B 1
C13 C -0.2015(14) 0.5465(7) 0.5020(8) 0.093(6) Uani 1 1 d . . . . .
H13 H -0.2116 0.5038 0.5166 0.112 Uiso 1 1 calc R U . . .
C37 C -0.0617(10) -0.1518(6) 0.1958(6) 0.035(3) Uani 0.75 1 d . . P A 1
H37 H -0.1057 -0.1290 0.1575 0.042 Uiso 0.75 1 calc R U P A 1
C24A C -0.004(2) 0.4051(17) 0.3038(19) 0.025(7) Uani 0.25 1 d . U P B 2
H24A H -0.0088 0.3807 0.3422 0.030 Uiso 0.25 1 calc R U P B 2
C23A C -0.003(2) 0.4733(17) 0.3074(17) 0.023(7) Uani 0.25 1 d . U P B 2
H23A H -0.0041 0.4942 0.3488 0.027 Uiso 0.25 1 calc R U P B 2
C37A C 0.005(2) -0.1590(17) 0.194(2) 0.030(7) Uani 0.25 1 d . U P A 2
H37A H 0.0079 -0.1389 0.1532 0.036 Uiso 0.25 1 calc R U P A 2
C38A C 0.004(3) -0.2300(18) 0.1992(19) 0.030(7) Uani 0.25 1 d . U P A 2
H38A H 0.0081 -0.2557 0.1613 0.035 Uiso 0.25 1 calc R U P A 2
C42 C 0.2868(16) 0.4356(13) 0.2899(13) 0.045(6) Uani 0.5 1 d D U P C 1
N6 N 0.262(3) 0.3841(17) 0.2454(19) 0.097(12) Uani 0.5 1 d D U P C 1
C39 C 0.252(3) 0.3131(15) 0.2913(15) 0.040(8) Uani 0.5 1 d D U P D 2
H39 H 0.2383 0.2685 0.2779 0.048 Uiso 0.5 1 calc R U P D 2
O1 O 0.2826(11) 0.3250(9) 0.3502(9) 0.057(4) Uani 0.5 1 d . . P D 2
O2 O 0.3278(11) 0.4300(9) 0.3498(9) 0.059(4) Uani 0.5 1 d . U P C 1
C40 C 0.192(3) 0.345(2) 0.1702(12) 0.105(12) Uani 0.5 1 d D U P D 2
H40A H 0.1910 0.2976 0.1627 0.158 Uiso 0.5 1 calc R U P D 2
H40B H 0.2271 0.3665 0.1439 0.158 Uiso 0.5 1 calc R U P D 2
H40C H 0.1277 0.3622 0.1539 0.158 Uiso 0.5 1 calc R U P D 2
N5 N 0.2350(13) 0.3585(12) 0.2401(8) 0.045(5) Uani 0.5 1 d D . P D 2
C44 C 0.239(6) 0.398(4) 0.176(2) 0.20(3) Uani 0.5 1 d D U P C 1
C41 C 0.255(2) 0.4242(12) 0.2532(16) 0.061(8) Uani 0.5 1 d D . P D 2
H41A H 0.1968 0.4498 0.2343 0.091 Uiso 0.5 1 calc R U P D 2
H41B H 0.2989 0.4383 0.2305 0.091 Uiso 0.5 1 calc R U P D 2
H41C H 0.2835 0.4314 0.3039 0.091 Uiso 0.5 1 calc R U P D 2
C43 C 0.257(3) 0.3234(19) 0.273(2) 0.058(9) Uani 0.5 1 d D U P C 1
C33 C 0.0000 0.1584(5) 0.2500 0.0145(19) Uani 1 2 d S TU P . .
C32 C 0.0000 0.0879(5) 0.2500 0.022(2) Uani 1 2 d S TU P . .

loop_
_atom_site_aniso_label
_atom_site_aniso_U_11
_atom_site_aniso_U_22
_atom_site_aniso_U_33
_atom_site_aniso_U_23
_atom_site_aniso_U_13
_atom_site_aniso_U_12
Zn1 0.0080(6) 0.0182(7) 0.0348(8) 0.000 0.0109(5) 0.000
N3 0.025(5) 0.015(5) 0.048(6) 0.000 0.014(5) 0.000
N2 0.018(3) 0.014(3) 0.038(4) 0.007(3) 0.015(3) -0.003(3)
N1 0.014(3) 0.021(3) 0.035(4) -0.002(3) 0.009(3) -0.005(3)
N4 0.021(5) 0.015(5) 0.044(6) 0.000 0.017(4) 0.000
C3 0.015(4) 0.032(5) 0.047(5) 0.004(4) 0.019(4) -0.005(3)
C11 0.027(4) 0.029(5) 0.036(5) -0.001(4) 0.017(4) 0.001(3)
C25 0.021(5) 0.022(6) 0.039(7) 0.000 0.009(5) 0.000
C2 0.012(3) 0.029(4) 0.041(5) 0.002(4) 0.012(3) -0.008(3)
C7 0.047(5) 0.020(4) 0.045(5) 0.001(4) 0.018(4) 0.011(4)
C17 0.025(4) 0.032(5) 0.029(4) -0.001(3) 0.008(3) -0.011(4)
C15 0.032(5) 0.061(7) 0.044(6) -0.011(5) 0.021(4) 0.004(5)
C4 0.015(3) 0.021(4) 0.037(4) -0.007(3) 0.018(3) -0.009(3)
C12 0.127(13) 0.053(7) 0.060(8) 0.015(6) 0.066(9) 0.023(8)
C18 0.056(7) 0.022(5) 0.063(7) -0.007(5) -0.014(6) 0.011(5)
C27 0.028(4) 0.015(4) 0.043(5) 0.005(3) 0.017(4) 0.012(3)
C35 0.021(5) 0.025(6) 0.047(7) 0.000 0.026(5) 0.000
C36 0.024(5) 0.009(5) 0.042(6) 0.000 0.019(4) 0.000
C8 0.032(5) 0.043(5) 0.031(5) -0.004(4) 0.006(4) -0.006(4)
C5 0.024(4) 0.011(4) 0.042(5) -0.002(3) 0.019(3) -0.003(3)
C6 0.021(4) 0.020(4) 0.036(4) -0.002(3) 0.012(3) -0.002(3)
C29 0.024(4) 0.030(5) 0.032(5) 0.001(3) 0.010(3) 0.011(3)
C30 0.045(5) 0.011(4) 0.037(5) 0.000(3) 0.017(4) 0.014(3)
C10 0.019(4) 0.015(4) 0.042(5) -0.004(3) 0.014(3) -0.010(3)
C22 0.023(4) 0.031(5) 0.039(5) 0.001(4) 0.014(4) -0.012(3)
C31 0.023(4) 0.022(4) 0.040(5) 0.003(3) 0.014(4) 0.007(3)
C9 0.020(4) 0.014(4) 0.049(5) -0.004(3) 0.020(4) -0.008(3)
C34 0.025(4) 0.019(4) 0.035(5) -0.004(3) 0.013(4) 0.005(3)
C1 0.016(3) 0.011(3) 0.040(5) 0.003(3) 0.012(3) 0.000(3)
C28 0.013(3) 0.016(4) 0.043(5) 0.000(3) 0.014(3) 0.004(3)
C21 0.030(5) 0.051(6) 0.038(5) 0.010(4) 0.005(4) 0.006(4)
C20 0.034(5) 0.066(8) 0.047(6) -0.005(5) -0.013(5) 0.000(5)
C26 0.013(5) 0.011(5) 0.047(7) 0.000 0.007(5) 0.000
C16 0.030(5) 0.048(6) 0.051(6) 0.001(5) 0.024(5) 0.009(4)
C14 0.086(10) 0.085(10) 0.043(7) 0.016(6) 0.044(7) 0.019(8)
C19 0.073(9) 0.031(6) 0.063(8) -0.008(5) -0.009(6) 0.000(6)
C38 0.045(8) 0.008(5) 0.028(6) -0.001(4) -0.016(5) 0.005(5)
C24 0.051(7) 0.016(5) 0.033(6) 0.000(4) -0.006(5) 0.009(5)
C23 0.065(10) 0.024(7) 0.026(7) 0.001(5) -0.011(7) -0.013(6)
C13 0.177(18) 0.057(8) 0.092(11) 0.024(8) 0.105(13) 0.002(10)
C37 0.047(8) 0.017(5) 0.026(6) 0.003(4) -0.004(5) 0.001(5)
C24A 0.020(10) 0.028(11) 0.040(11) -0.005(8) 0.025(8) 0.005(8)
C23A 0.022(7) 0.023(7) 0.023(7) 0.0000(10) 0.008(3) -0.0001(10)
C37A 0.023(10) 0.023(11) 0.047(11) -0.001(8) 0.018(8) 0.011(8)
C38A 0.030(7) 0.030(7) 0.030(7) 0.0001(10) 0.011(3) -0.0001(10)
C42 0.018(10) 0.089(17) 0.027(12) 0.013(12) 0.008(9) 0.001(10)
N6 0.091(14) 0.103(14) 0.096(14) -0.004(9) 0.033(9) 0.008(9)
C39 0.041(11) 0.038(10) 0.041(11) -0.001(7) 0.015(8) -0.001(7)
O1 0.042(9) 0.076(12) 0.048(10) -0.002(8) 0.011(7) 0.004(8)
O2 0.041(9) 0.083(13) 0.057(11) 0.003(9) 0.022(8) 0.003(8)
C40 0.115(19) 0.13(2) 0.080(17) 0.012(15) 0.049(15) -0.025(16)
N5 0.031(10) 0.083(17) 0.021(9) 0.020(10) 0.010(7) 0.005(11)
C44 0.20(3) 0.20(3) 0.19(3) 0.003(19) 0.065(19) 0.005(19)
C41 0.051(18) 0.09(2) 0.05(2) 0.019(17) 0.030(16) 0.009(16)
C43 0.038(13) 0.070(17) 0.067(18) -0.001(14) 0.020(14) -0.006(12)
C33 0.014(2) 0.015(2) 0.016(2) 0.000 0.0060(12) 0.000
C32 0.022(2) 0.021(2) 0.022(2) 0.000 0.0077(12) 0.000

loop_
_atom_type_symbol
_atom_type_description
_atom_type_scat_dispersion_real
_atom_type_scat_dispersion_imag
_atom_type_scat_source
C C 0.0030 0.0020 'International Tables Vol C Tables 4.2.6.8 and 6.1.1.4'
H H 0.0000 0.0000 'International Tables Vol C Tables 4.2.6.8 and 6.1.1.4'
N N 0.0060 0.0030 'International Tables Vol C Tables 4.2.6.8 and 6.1.1.4'
O O 0.0110 0.0060 'International Tables Vol C Tables 4.2.6.8 and 6.1.1.4'
Zn Zn 0.2840 1.4300 'International Tables Vol C Tables 4.2.6.8 and 6.1.1.4'

loop_
_geom_angle_atom_site_label_1
_geom_angle_atom_site_label_2
_geom_angle_atom_site_label_3
_geom_angle
_geom_angle_site_symmetry_1
_geom_angle_site_symmetry_3
_geom_angle_publ_flag
N3 Zn1 N4 180.0 . 1_565 ?
N2 Zn1 N3 89.57(18) . . ?
N2 Zn1 N3 89.57(18) 2 . ?
N2 Zn1 N2 179.1(4) . 2 ?
N2 Zn1 N1 89.4(3) . 2 ?
N2 Zn1 N1 89.4(3) 2 . ?
N2 Zn1 N1 90.7(3) . . ?
N2 Zn1 N1 90.7(3) 2 2 ?
N2 Zn1 N4 90.43(18) . 1_565 ?
N2 Zn1 N4 90.43(18) 2 1_565 ?
N1 Zn1 N3 90.21(19) 2 . ?
N1 Zn1 N3 90.22(19) . . ?
N1 Zn1 N1 179.6(4) 2 . ?
N1 Zn1 N4 89.79(19) 2 1_565 ?
N1 Zn1 N4 89.78(19) . 1_565 ?
C23 N3 Zn1 119.0(7) . . ?
C23 N3 Zn1 119.0(7) 2 . ?
C23 N3 C23 121.9(13) . 2 ?
C23A N3 Zn1 123.9(14) 2 . ?
C23A N3 Zn1 123.9(14) . . ?
C23A N3 C23A 112(3) 2 . ?
C6 N2 Zn1 126.9(5) . . ?
C6 N2 C9 105.3(6) . . ?
C9 N2 Zn1 127.8(5) . . ?
C4 N1 Zn1 124.6(5) . . ?
C4 N1 C1 109.1(6) . . ?
C1 N1 Zn1 126.3(5) . . ?
C38 N4 Zn1 123.1(6) 2 1_545 ?
C38 N4 Zn1 123.1(6) . 1_545 ?
C38 N4 C38 113.7(11) . 2 ?
C38A N4 Zn1 117.2(18) . 1_545 ?
C38A N4 Zn1 117.2(18) 2 1_545 ?
C38A N4 C38A 126(4) 2 . ?
C2 C3 H3 125.3 . . ?
C2 C3 C4 109.4(7) . . ?
C4 C3 H3 125.3 . . ?
C12 C11 C5 120.2(8) . . ?
C12 C11 C16 117.1(9) . . ?
C16 C11 C5 122.7(8) . . ?
C24 C25 C26 124.0(6) . . ?
C24 C25 C26 124.0(6) 2 . ?
C24 C25 C24 112.0(12) 2 . ?
C24A C25 C26 119.6(17) 2 . ?
C24A C25 C26 119.6(17) . . ?
C24A C25 C24A 121(3) . 2 ?
C3 C2 H2 126.8 . . ?
C3 C2 C1 106.3(7) . . ?
C1 C2 H2 126.8 . . ?
C8 C7 H7 126.0 . . ?
C8 C7 C6 108.0(9) . . ?
C6 C7 H7 126.0 . . ?
C18 C17 C10 120.1(8) . . ?
C22 C17 C18 117.0(8) . . ?
C22 C17 C10 122.9(8) . . ?
C16 C15 H15 119.3 . . ?
C14 C15 H15 119.3 . . ?
C14 C15 C16 121.4(10) . . ?
N1 C4 C3 106.7(7) . . ?
N1 C4 C5 126.4(7) . . ?
C5 C4 C3 126.9(7) . . ?
C11 C12 H12 119.2 . . ?
C11 C12 C13 121.6(12) . . ?
C13 C12 H12 119.2 . . ?
C17 C18 H18 118.6 . . ?
C19 C18 C17 122.8(10) . . ?
C19 C18 H18 118.6 . . ?
C28 C27 H27 119.2 . . ?
C26 C27 H27 119.2 . . ?
C26 C27 C28 121.5(8) . . ?
C34 C35 C36 120.2(5) . . ?
C34 C35 C36 120.2(5) 2 . ?
C34 C35 C34 119.5(11) 2 . ?
C37 C36 C35 119.8(6) 2 . ?
C37 C36 C35 119.8(6) . . ?
C37 C36 C37 120.5(12) 2 . ?
C37A C36 C35 125.0(15) . . ?
C37A C36 C35 125.0(15) 2 . ?
C37A C36 C37A 110(3) . 2 ?
C7 C8 H8 127.0 . . ?
C7 C8 C9 106.1(8) . . ?
C9 C8 H8 127.0 . . ?
C4 C5 C11 116.5(7) . . ?
C4 C5 C6 127.7(7) . . ?
C6 C5 C11 115.7(8) . . ?
N2 C6 C7 109.7(7) . . ?
N2 C6 C5 123.5(8) . . ?
C5 C6 C7 126.8(8) . . ?
C30 C29 H29 119.2 . . ?
C30 C29 C28 121.5(8) . . ?
C28 C29 H29 119.2 . . ?
C29 C30 H30 119.7 . . ?
C29 C30 C31 120.7(8) . . ?
C31 C30 H30 119.7 . . ?
C9 C10 C17 116.7(8) . . ?
C1 C10 C17 117.6(7) 2 . ?
C1 C10 C9 125.7(8) 2 . ?
C17 C22 H22 119.1 . . ?
C17 C22 C21 121.9(9) . . ?
C21 C22 H22 119.1 . . ?
C34 C31 C30 121.7(8) . . ?
C32 C31 C30 122.5(8) . . ?
C32 C31 C34 115.8(8) . . ?
N2 C9 C8 110.8(7) . . ?
N2 C9 C10 124.0(8) . . ?
C10 C9 C8 125.1(8) . . ?
C35 C34 C31 121.2(8) . . ?
C35 C34 H34 119.4 . . ?
C31 C34 H34 119.4 . . ?
N1 C1 C2 108.5(7) . . ?
N1 C1 C10 126.8(7) . 2 ?
C10 C1 C2 124.7(7) 2 . ?
C27 C28 C29 122.4(8) . . ?
C27 C28 C33 121.7(8) . . ?
C29 C28 C33 115.9(7) . . ?
C22 C21 H21 120.1 . . ?
C20 C21 C22 119.8(10) . . ?
C20 C21 H21 120.1 . . ?
C21 C20 H20 120.2 . . ?
C21 C20 C19 119.6(9) . . ?
C19 C20 H20 120.2 . . ?
C27 C26 C25 120.6(5) 2 . ?
C27 C26 C25 120.6(5) . . ?
C27 C26 C27 118.9(10) 2 . ?
C11 C16 H16 119.5 . . ?
C15 C16 C11 120.9(10) . . ?
C15 C16 H16 119.5 . . ?
C15 C14 H14 121.1 . . ?
C15 C14 C13 117.8(11) . . ?
C13 C14 H14 121.1 . . ?
C18 C19 C20 118.9(10) . . ?
C18 C19 H19 120.6 . . ?
C20 C19 H19 120.6 . . ?
N4 C38 H38 117.6 . . ?
N4 C38 C37 124.9(10) . . ?
C37 C38 H38 117.6 . . ?
C25 C24 H24 119.0 . . ?
C23 C24 C25 122.0(11) . . ?
C23 C24 H24 119.0 . . ?
N3 C23 C24 121.0(11) . . ?
N3 C23 H23 119.5 . . ?
C24 C23 H23 119.5 . . ?
C12 C13 C14 120.9(12) . . ?
C12 C13 H13 119.6 . . ?
C14 C13 H13 119.6 . . ?
C36 C37 C38 118.0(10) . . ?
C36 C37 H37 121.0 . . ?
C38 C37 H37 121.0 . . ?
C25 C24A H24A 118.8 . . ?
C25 C24A C23A 122(3) . . ?
C23A C24A H24A 118.8 . . ?
N3 C23A H23A 119.4 . . ?
C24A C23A N3 121(3) . . ?
C24A C23A H23A 119.4 . . ?
C36 C37A H37A 119.5 . . ?
C36 C37A C38A 121(3) . . ?
C38A C37A H37A 119.5 . . ?
N4 C38A C37A 121(3) . . ?
N4 C38A H38A 119.4 . . ?
C37A C38A H38A 119.4 . . ?
O2 C42 N6 123(3) . . ?
C42 N6 C44 116(5) . . ?
C42 N6 C43 118(3) . . ?
C44 N6 C43 126(5) . . ?
O1 C39 H39 118.0 . . ?
O1 C39 N5 124(3) . . ?
N5 C39 H39 118.0 . . ?
H40A C40 H40B 109.5 . . ?
H40A C40 H40C 109.5 . . ?
H40B C40 H40C 109.5 . . ?
N5 C40 H40A 109.5 . . ?
N5 C40 H40B 109.5 . . ?
N5 C40 H40C 109.5 . . ?
C39 N5 C40 124(3) . . ?
C39 N5 C41 123(2) . . ?
C40 N5 C41 113(3) . . ?
N5 C41 H41A 109.5 . . ?
N5 C41 H41B 109.5 . . ?
N5 C41 H41C 109.5 . . ?
H41A C41 H41B 109.5 . . ?
H41A C41 H41C 109.5 . . ?
H41B C41 H41C 109.5 . . ?
C28 C33 C28 114.6(9) 2 . ?
C32 C33 C28 122.7(5) . . ?
C32 C33 C28 122.7(5) . 2 ?
C31 C32 C31 126.5(11) . 2 ?
C31 C32 C33 116.8(5) 2 . ?
C31 C32 C33 116.8(5) . . ?

loop_
_geom_bond_atom_site_label_1
_geom_bond_atom_site_label_2
_geom_bond_distance
_geom_bond_site_symmetry_2
_geom_bond_publ_flag
Zn1 N3 2.340(10) . ?
Zn1 N2 2.046(7) 2 ?
Zn1 N2 2.046(7) . ?
Zn1 N1 2.065(6) . ?
Zn1 N1 2.065(6) 2 ?
Zn1 N4 2.351(9) 1_565 ?
N3 C23 1.299(13) . ?
N3 C23 1.299(13) 2 ?
N3 C23A 1.43(3) 2 ?
N3 C23A 1.43(3) . ?
N2 C6 1.367(10) . ?
N2 C9 1.402(10) . ?
N1 C4 1.365(10) . ?
N1 C1 1.376(10) . ?
N4 Zn1 2.352(9) 1_545 ?
N4 C38 1.343(11) . ?
N4 C38 1.344(11) 2 ?
N4 C38A 1.19(4) 2 ?
N4 C38A 1.19(4) . ?
C3 H3 0.9500 . ?
C3 C2 1.337(12) . ?
C3 C4 1.465(10) . ?
C11 C12 1.377(15) . ?
C11 C5 1.495(11) . ?
C11 C16 1.388(13) . ?
C25 C26 1.484(16) . ?
C25 C24 1.426(14) 2 ?
C25 C24 1.426(14) . ?
C25 C24A 1.29(3) 2 ?
C25 C24A 1.29(3) . ?
C2 H2 0.9500 . ?
C2 C1 1.460(10) . ?
C7 H7 0.9500 . ?
C7 C8 1.359(14) . ?
C7 C6 1.447(13) . ?
C17 C18 1.401(13) . ?
C17 C10 1.505(11) . ?
C17 C22 1.356(13) . ?
C15 H15 0.9500 . ?
C15 C16 1.383(14) . ?
C15 C14 1.364(17) . ?
C4 C5 1.375(12) . ?
C12 H12 0.9500 . ?
C12 C13 1.377(17) . ?
C18 H18 0.9500 . ?
C18 C19 1.365(16) . ?
C27 H27 0.9500 . ?
C27 C28 1.403(11) . ?
C27 C26 1.394(10) . ?
C35 C36 1.483(15) . ?
C35 C34 1.390(10) . ?
C35 C34 1.390(10) 2 ?
C36 C37 1.345(12) . ?
C36 C37 1.344(12) 2 ?
C36 C37A 1.42(4) 2 ?
C36 C37A 1.42(4) . ?
C8 H8 0.9500 . ?
C8 C9 1.428(13) . ?
C5 C6 1.413(11) . ?
C29 H29 0.9500 . ?
C29 C30 1.349(11) . ?
C29 C28 1.445(12) . ?
C30 H30 0.9500 . ?
C30 C31 1.436(12) . ?
C10 C9 1.413(10) . ?
C10 C1 1.388(12) 2 ?
C22 H22 0.9500 . ?
C22 C21 1.402(13) . ?
C31 C34 1.407(11) . ?
C31 C32 1.372(10) . ?
C34 H34 0.9500 . ?
C1 C10 1.388(12) 2 ?
C28 C33 1.454(10) . ?
C21 H21 0.9500 . ?
C21 C20 1.369(16) . ?
C20 H20 0.9500 . ?
C20 C19 1.397(16) . ?
C26 C27 1.394(10) 2 ?
C16 H16 0.9500 . ?
C14 H14 0.9500 . ?
C14 C13 1.383(19) . ?
C19 H19 0.9500 . ?
C38 H38 0.9500 . ?
C38 C37 1.404(15) . ?
C24 H24 0.9500 . ?
C24 C23 1.395(17) . ?
C23 H23 0.9500 . ?
C13 H13 0.9500 . ?
C37 H37 0.9500 . ?
C24A H24A 0.9500 . ?
C24A C23A 1.39(5) . ?
C23A H23A 0.9500 . ?
C37A H37A 0.9500 . ?
C37A C38A 1.45(5) . ?
C38A H38A 0.9500 . ?
C42 N6 1.349(19) . ?
C42 O2 1.16(3) . ?
N6 C44 1.36(2) . ?
N6 C43 1.371(14) . ?
C39 H39 0.9500 . ?
C39 O1 1.15(3) . ?
C39 N5 1.349(18) . ?
C40 H40A 0.9800 . ?
C40 H40B 0.9800 . ?
C40 H40C 0.9800 . ?
C40 N5 1.365(18) . ?
N5 C41 1.376(19) . ?
C41 H41A 0.9800 . ?
C41 H41B 0.9800 . ?
C41 H41C 0.9800 . ?
C33 C28 1.454(10) 2 ?
C33 C32 1.434(14) . ?
C32 C31 1.372(10) 2 ?

loop_
_geom_torsion_atom_site_label_1
_geom_torsion_atom_site_label_2
_geom_torsion_atom_site_label_3
_geom_torsion_atom_site_label_4
_geom_torsion
_geom_torsion_site_symmetry_1
_geom_torsion_site_symmetry_2
_geom_torsion_site_symmetry_3
_geom_torsion_site_symmetry_4
_geom_torsion_publ_flag
Zn1 N3 C23 C24 179.7(12) . . . . ?
Zn1 N3 C23A C24A 179(2) . . . . ?
Zn1 N2 C6 C7 177.1(5) . . . . ?
Zn1 N2 C6 C5 -1.8(11) . . . . ?
Zn1 N2 C9 C8 -178.7(6) . . . . ?
Zn1 N2 C9 C10 -1.6(11) . . . . ?
Zn1 N1 C4 C3 -179.3(5) . . . . ?
Zn1 N1 C4 C5 1.0(11) . . . . ?
Zn1 N1 C1 C2 179.3(5) . . . . ?
Zn1 N1 C1 C10 2.0(11) . . . 2 ?
Zn1 N4 C38 C37 179.7(11) 1_545 . . . ?
Zn1 N4 C38A C37A 180(3) 1_545 . . . ?
N1 C4 C5 C11 -178.2(7) . . . . ?
N1 C4 C5 C6 3.2(13) . . . . ?
N4 C38 C37 C36 1(2) . . . . ?
C3 C2 C1 N1 -0.2(9) . . . . ?
C3 C2 C1 C10 177.1(8) . . . 2 ?
C3 C4 C5 C11 2.2(12) . . . . ?
C3 C4 C5 C6 -176.4(8) . . . . ?
C11 C12 C13 C14 2(3) . . . . ?
C11 C5 C6 N2 178.6(7) . . . . ?
C11 C5 C6 C7 -0.2(12) . . . . ?
C25 C24 C23 N3 1(2) . . . . ?
C25 C24A C23A N3 2(5) . . . . ?
C2 C3 C4 N1 0.4(10) . . . . ?
C2 C3 C4 C5 -180.0(8) . . . . ?
C7 C8 C9 N2 1.1(10) . . . . ?
C7 C8 C9 C10 -175.9(8) . . . . ?
C17 C18 C19 C20 3(2) . . . . ?
C17 C10 C9 N2 178.9(7) . . . . ?
C17 C10 C9 C8 -4.5(12) . . . . ?
C17 C22 C21 C20 -0.6(15) . . . . ?
C15 C14 C13 C12 -5(3) . . . . ?
C4 N1 C1 C2 0.4(9) . . . . ?
C4 N1 C1 C10 -176.8(8) . . . 2 ?
C4 C3 C2 C1 -0.1(10) . . . . ?
C4 C5 C6 N2 -2.8(13) . . . . ?
C4 C5 C6 C7 178.5(8) . . . . ?
C12 C11 C5 C4 90.5(12) . . . . ?
C12 C11 C5 C6 -90.7(12) . . . . ?
C12 C11 C16 C15 1.4(16) . . . . ?
C18 C17 C10 C9 -80.2(12) . . . . ?
C18 C17 C10 C1 99.6(11) . . . 2 ?
C18 C17 C22 C21 0.3(14) . . . . ?
C27 C28 C33 C28 0.5(5) . . . 2 ?
C27 C28 C33 C32 -179.5(5) . . . . ?
C35 C36 C37 C38 179.7(10) . . . . ?
C35 C36 C37A C38A 180(2) . . . . ?
C36 C35 C34 C31 -180.0(5) . . . . ?
C36 C37A C38A N4 0(5) . . . . ?
C8 C7 C6 N2 3.2(10) . . . . ?
C8 C7 C6 C5 -177.9(8) . . . . ?
C5 C11 C12 C13 -178.2(14) . . . . ?
C5 C11 C16 C15 179.7(9) . . . . ?
C6 N2 C9 C8 0.8(9) . . . . ?
C6 N2 C9 C10 177.8(7) . . . . ?
C6 C7 C8 C9 -2.5(10) . . . . ?
C29 C30 C31 C34 179.8(8) . . . . ?
C29 C30 C31 C32 -0.1(13) . . . . ?
C29 C28 C33 C28 -179.8(7) . . . 2 ?
C29 C28 C33 C32 0.2(7) . . . . ?
C30 C29 C28 C27 179.4(8) . . . . ?
C30 C29 C28 C33 -0.3(11) . . . . ?
C30 C31 C34 C35 180.0(7) . . . . ?
C30 C31 C32 C31 180.0(9) . . . 2 ?
C30 C31 C32 C33 0.0(9) . . . . ?
C10 C17 C18 C19 177.2(12) . . . . ?
C10 C17 C22 C21 -178.4(8) . . . . ?
C22 C17 C18 C19 -1.6(19) . . . . ?
C22 C17 C10 C9 98.5(10) . . . . ?
C22 C17 C10 C1 -81.7(10) . . . 2 ?
C22 C21 C20 C19 2.0(18) . . . . ?
C9 N2 C6 C7 -2.4(9) . . . . ?
C9 N2 C6 C5 178.7(7) . . . . ?
C34 C35 C36 C37 -27.7(8) . . . . ?
C34 C35 C36 C37 152.3(8) . . . 2 ?
C34 C35 C36 C37 152.3(8) 2 . . . ?
C34 C35 C36 C37 -27.7(8) 2 . . 2 ?
C34 C35 C36 C37A -155.7(17) 2 . . . ?
C34 C35 C36 C37A 24.3(17) 2 . . 2 ?
C34 C35 C36 C37A -155.7(17) . . . 2 ?
C34 C35 C36 C37A 24.3(17) . . . . ?
C34 C35 C34 C31 0.0(5) 2 . . . ?
C34 C31 C32 C31 0.0(5) . . . 2 ?
C34 C31 C32 C33 -180.0(5) . . . . ?
C1 N1 C4 C3 -0.5(9) . . . . ?
C1 N1 C4 C5 179.9(8) . . . . ?
C1 C10 C9 N2 -0.9(13) 2 . . . ?
C1 C10 C9 C8 175.7(8) 2 . . . ?
C28 C27 C26 C25 -179.5(5) . . . . ?
C28 C27 C26 C27 0.5(5) . . . 2 ?
C28 C29 C30 C31 0.3(13) . . . . ?
C28 C33 C32 C31 -180.0(5) . . . 2 ?
C28 C33 C32 C31 180.0(5) 2 . . . ?
C28 C33 C32 C31 0.0(5) 2 . . 2 ?
C28 C33 C32 C31 0.0(5) . . . . ?
C21 C20 C19 C18 -3(2) . . . . ?
C26 C25 C24 C23 179.7(12) . . . . ?
C26 C25 C24A C23A 179(2) . . . . ?
C26 C27 C28 C29 179.4(6) . . . . ?
C26 C27 C28 C33 -1.0(10) . . . . ?
C16 C11 C12 C13 0(2) . . . . ?
C16 C11 C5 C4 -87.8(11) . . . . ?
C16 C11 C5 C6 91.0(10) . . . . ?
C16 C15 C14 C13 7(2) . . . . ?
C14 C15 C16 C11 -5.0(16) . . . . ?
C38 N4 C38 C37 -0.3(11) 2 . . . ?
C38 N4 C38A C37A 69(3) . . . . ?
C38 N4 C38A C37A -43(4) 2 . . . ?
C24 C25 C26 C27 -158.1(9) . . . . ?
C24 C25 C26 C27 -158.1(9) 2 . . 2 ?
C24 C25 C26 C27 21.9(9) . . . 2 ?
C24 C25 C26 C27 21.9(9) 2 . . . ?
C24 C25 C24 C23 -0.3(12) 2 . . . ?
C24 C25 C24A C23A -39(3) 2 . . . ?
C24 C25 C24A C23A 70(3) . . . . ?
C23 N3 C23 C24 -0.3(12) 2 . . . ?
C23 N3 C23A C24A -86(3) . . . . ?
C23 N3 C23A C24A 38(3) 2 . . . ?
C37 C36 C37 C38 -0.3(10) 2 . . . ?
C37 C36 C37A C38A 44(3) 2 . . . ?
C37 C36 C37A C38A -82(3) . . . . ?
C24A C25 C26 C27 156.2(18) . . . . ?
C24A C25 C26 C27 156.2(18) 2 . . 2 ?
C24A C25 C26 C27 -23.8(18) 2 . . . ?
C24A C25 C26 C27 -23.8(18) . . . 2 ?
C24A C25 C24 C23 -84(3) . . . . ?
C24A C25 C24 C23 39(2) 2 . . . ?
C24A C25 C24A C23A -1(2) 2 . . . ?
C23A N3 C23 C24 71(3) . . . . ?
C23A N3 C23 C24 -37(2) 2 . . . ?
C23A N3 C23A C24A -1(2) 2 . . . ?
C37A C36 C37 C38 -41(2) 2 . . . ?
C37A C36 C37 C38 69(2) . . . . ?
C37A C36 C37A C38A 0(2) 2 . . . ?
C38A N4 C38 C37 45(2) 2 . . . ?
C38A N4 C38 C37 -84(3) . . . . ?
C38A N4 C38A C37A 0(3) 2 . . . ?
O1 C39 N5 C40 -175(3) . . . . ?
O1 C39 N5 C41 2(5) . . . . ?
O2 C42 N6 C44 -162(5) . . . . ?
O2 C42 N6 C43 21(5) . . . . ?
C32 C31 C34 C35 -0.1(10) . . . . ?
